data_7205699
loop_
_publ_author_name
'Li, Baiyan'
'Zhang, Yiming'
'Li, Guanghua'
'Liu, Dan'
'Chen, Yan'
'Hu, Weiwei'
'Shi, Zhan'
'Feng, Shouhua'

_publ_section_title
;
 Design and construction of coordination polymers by
 2,2&#x2032;-dinitro-4,4&#x2032;-biphenyldicarboxylate and
 imidazole-based ligands: diverse structures based on different metal
 ions
;
_journal_issue 7
_journal_name_full CrystEngComm
_journal_page_first 2457
_journal_paper_doi 10.1039/c0ce00682c
_journal_volume 13
_journal_year 2011
_chemical_formula_moiety 'C43 H37 N10 Ni2 O18'
_chemical_formula_sum 'C43 H37 N10 Ni2 O18'
_chemical_formula_weight 1099.25
_chemical_melting_point ?
_chemical_name_systematic
;
?
;
_space_group_IT_number 2
_symmetry_cell_setting triclinic
_symmetry_space_group_name_Hall '-P 1'
_symmetry_space_group_name_H-M 'P -1'
_atom_sites_solution_hydrogens geom
_atom_sites_solution_primary direct
_atom_sites_solution_secondary difmap
_audit_creation_method SHELXL-97
_cell_angle_alpha 116.321(3)
_cell_angle_beta 90.408(4)
_cell_angle_gamma 111.164(3)
_cell_formula_units_Z 2
_cell_length_a 12.7703(7)
_cell_length_b 14.1255(8)
_cell_length_c 15.8443(9)
_cell_measurement_reflns_used 11490
_cell_measurement_temperature 293(2)
_cell_measurement_theta_max 28.29
_cell_measurement_theta_min 1.67
_cell_volume 2340.7(3)
_computing_cell_refinement 'Bruker SMART'
_computing_data_collection 'Bruker SMART'
_computing_data_reduction 'Bruker SAINT'
_computing_molecular_graphics SHELXP-97
_computing_publication_material SHELXTL
_computing_structure_refinement 'SHELXL-97 (Sheldrick, 1997)'
_computing_structure_solution 'SHELXS-97 (Sheldrick, 1990)'
_diffrn_ambient_temperature 293(2)
_diffrn_detector_area_resol_mean 9.00cm
_diffrn_measured_fraction_theta_full 0.988
_diffrn_measured_fraction_theta_max 0.988
_diffrn_measurement_device_type 'CCD area detector'
_diffrn_measurement_method 'phi and omega scans'
_diffrn_radiation_monochromator graphite
_diffrn_radiation_source 'fine-focus sealed tube'
_diffrn_radiation_type MoK\a
_diffrn_radiation_wavelength 0.71073
_diffrn_reflns_av_R_equivalents 0.0518
_diffrn_reflns_av_sigmaI/netI 0.1254
_diffrn_reflns_limit_h_max 16
_diffrn_reflns_limit_h_min -16
_diffrn_reflns_limit_k_max 17
_diffrn_reflns_limit_k_min -18
_diffrn_reflns_limit_l_max 17
_diffrn_reflns_limit_l_min -21
_diffrn_reflns_number 17080
_diffrn_reflns_theta_full 28.29
_diffrn_reflns_theta_max 28.29
_diffrn_reflns_theta_min 1.67
_diffrn_standards_decay_% none
_diffrn_standards_interval_count none
_diffrn_standards_interval_time none
_diffrn_standards_number none
_exptl_absorpt_coefficient_mu 0.892
_exptl_absorpt_correction_T_max 0.837
_exptl_absorpt_correction_T_min 0.807
_exptl_absorpt_correction_type empirical
_exptl_absorpt_process_details SADABS
_exptl_crystal_colour green
_exptl_crystal_density_diffrn 1.560
_exptl_crystal_density_meas ?
_exptl_crystal_density_method 'not measured'
_exptl_crystal_description block
_exptl_crystal_F_000 1130
_exptl_crystal_size_max 0.24
_exptl_crystal_size_mid 0.22
_exptl_crystal_size_min 0.20
_refine_diff_density_max 1.187
_refine_diff_density_min -0.944
_refine_diff_density_rms 0.105
_refine_ls_extinction_method none
_refine_ls_goodness_of_fit_ref 0.936
_refine_ls_hydrogen_treatment mixed
_refine_ls_matrix_type full
_refine_ls_number_parameters 655
_refine_ls_number_reflns 11490
_refine_ls_number_restraints 116
_refine_ls_restrained_S_all 0.934
_refine_ls_R_factor_all 0.1323
_refine_ls_R_factor_gt 0.0658
_refine_ls_shift/su_max 0.000
_refine_ls_shift/su_mean 0.000
_refine_ls_structure_factor_coef Fsqd
_refine_ls_weighting_details 'calc w=1/[\s^2^(Fo^2^)+(0.0990P)^2^+0.0000P] where P=(Fo^2^+2Fc^2^)/3'
_refine_ls_weighting_scheme calc
_refine_ls_wR_factor_gt 0.1673
_refine_ls_wR_factor_ref 0.1989
_reflns_number_gt 5846
_reflns_number_total 11490
_reflns_threshold_expression >2sigma(I)
_cod_data_source_file c0ce00682c.txt
_cod_data_source_block compound-3
_cod_depositor_comments
;
The following automatic conversions were performed:

'_chemical_melting_point' value 'not measured' was changed to '?' -
the value is undefined or not given.

Automatic conversion script
Id: cif_fix_values 1569 2011-02-09 13:29:24Z adriana 

The following automatic conversions were performed:

'_exptl_crystal_density_meas' value 'none' was changed to '?' - the
value is perceived as not measured.

Automatic conversion script
Id: cif_fix_values 3008 2015-01-20 13:52:24Z robertas 
;
_cod_original_cell_volume 2340.7(2)
_cod_original_sg_symbol_H-M P-1
_cod_database_code 7205699

loop_
_symmetry_equiv_pos_as_xyz
'x, y, z'
'-x, -y, -z'

loop_
_atom_site_label
_atom_site_type_symbol
_atom_site_fract_x
_atom_site_fract_y
_atom_site_fract_z
_atom_site_U_iso_or_equiv
_atom_site_adp_type
_atom_site_occupancy
_atom_site_symmetry_multiplicity
_atom_site_calc_flag
_atom_site_refinement_flags
_atom_site_disorder_assembly
_atom_site_disorder_group
Ni1 Ni 0.69891(5) 0.69300(5) 0.73490(4) 0.02610(17) Uani 1 1 d . . .
Ni2 Ni 0.81687(5) 0.62731(5) 0.55059(4) 0.02536(17) Uani 1 1 d D . .
O1 O 0.8286(3) 0.7761(2) 0.6772(2) 0.0276(7) Uani 1 1 d . . .
O2 O 1.0158(3) 0.8760(3) 0.7464(3) 0.0391(9) Uani 1 1 d . . .
O3 O 0.7921(3) 1.6115(3) 0.7597(2) 0.0334(8) Uani 1 1 d . . .
O4 O 0.8527(3) 1.5459(3) 0.6190(2) 0.0336(8) Uani 1 1 d . . .
N1 N 1.0893(11) 1.2995(11) 0.8625(9) 0.0591(11) Uani 0.50 1 d PU A 1
O5 O 1.1414(8) 1.3125(7) 0.9341(7) 0.0591(11) Uani 0.50 1 d PU A 1
O6 O 1.1113(8) 1.3791(8) 0.8463(7) 0.0591(11) Uani 0.50 1 d PU A 1
N1' N 1.1107(11) 1.2873(11) 0.8280(9) 0.0591(11) Uani 0.50 1 d PU A 2
O5' O 1.1804(8) 1.2983(7) 0.8879(7) 0.0591(11) Uani 0.50 1 d PU A 2
O6' O 1.1344(8) 1.3580(8) 0.8012(7) 0.0591(11) Uani 0.50 1 d PU A 2
N2 N 0.8548(10) 1.3746(11) 0.9112(10) 0.0655(8) Uani 0.50 1 d PU A 1
O7 O 0.8244(8) 1.4410(8) 0.9695(7) 0.0655(8) Uani 0.50 1 d PU A 1
O8 O 0.9037(8) 1.3340(8) 0.9406(7) 0.0655(8) Uani 0.50 1 d PU A 1
N2' N 0.8088(10) 1.3425(11) 0.8886(10) 0.0655(8) Uani 0.50 1 d PU A 2
O7' O 0.7414(8) 1.3727(8) 0.9247(7) 0.0655(8) Uani 0.50 1 d PU A 2
O8' O 0.8293(9) 1.2849(8) 0.9128(7) 0.0655(8) Uani 0.50 1 d PU A 2
O9 O 0.7651(3) 0.7005(3) 0.4794(2) 0.0319(8) Uani 1 1 d . . .
O10 O 0.9380(3) 0.8255(3) 0.4867(3) 0.0457(10) Uani 1 1 d . . .
O11 O 0.4928(3) 1.3504(3) 0.4446(3) 0.0403(9) Uani 1 1 d . B .
O12 O 0.4056(3) 1.2313(3) 0.2897(3) 0.0349(8) Uani 1 1 d . . .
O13 O 0.4267(4) 0.7334(4) 0.3619(4) 0.0778(16) Uani 1 1 d . . .
O14 O 0.4436(4) 0.9012(5) 0.3870(5) 0.0884(19) Uani 1 1 d . . .
O15 O 0.5165(8) 0.9020(8) 0.1028(7) 0.0655(8) Uani 0.50 1 d PU B 1
O16 O 0.5329(8) 0.8164(8) 0.1915(7) 0.0655(8) Uani 0.50 1 d PU B 1
O15' O 0.4626(8) 0.8784(8) 0.1187(7) 0.0655(8) Uani 0.50 1 d PU B 2
O16' O 0.5912(8) 0.8439(8) 0.1756(7) 0.0655(8) Uani 0.50 1 d PU B 2
O17 O 0.6497(3) 0.5695(3) 0.5782(2) 0.0283(7) Uani 1 1 d D . .
O18 O 0.9919(3) 0.7074(3) 0.5537(3) 0.0346(8) Uani 1 1 d D . .
N3 N 0.4851(4) 0.8317(5) 0.3776(4) 0.0518(13) Uani 1 1 d . . .
N4 N 0.5337(6) 0.9019(5) 0.1847(4) 0.080(2) Uani 1 1 d . . .
N5 N 0.7661(4) 0.8326(3) 0.8713(3) 0.0345(10) Uani 1 1 d . . .
N6 N 0.8137(5) 1.0100(4) 0.9881(4) 0.0555(14) Uani 1 1 d . . .
N7 N 0.8026(4) 1.4881(3) 1.4210(3) 0.0357(10) Uani 1 1 d . . .
N8 N 0.8066(5) 1.3941(4) 1.2673(4) 0.0594(14) Uani 1 1 d . . .
N9 N 0.5655(4) 0.5989(3) 0.7742(3) 0.0348(10) Uani 1 1 d . . .
N10 N 0.4518(4) 0.5490(4) 0.8653(4) 0.0501(12) Uani 1 1 d . . .
C1 C 0.9012(4) 1.1852(4) 0.7482(4) 0.0305(11) Uani 1 1 d . A .
C2 C 0.9965(4) 1.1862(4) 0.7927(4) 0.0390(13) Uani 1 1 d . . .
C3 C 1.0027(4) 1.0867(4) 0.7863(4) 0.0354(12) Uani 1 1 d . A .
H3 H 1.0682 1.0916 0.8169 0.080 Uiso 1 1 calc . . .
C4 C 0.9107(4) 0.9802(4) 0.7340(3) 0.0258(10) Uani 1 1 d . . .
C5 C 0.8141(4) 0.9775(4) 0.6901(4) 0.0344(12) Uani 1 1 d . A .
H5 H 0.7510 0.9074 0.6560 0.080 Uiso 1 1 calc . . .
C6 C 0.8095(4) 1.0775(4) 0.6958(4) 0.0383(13) Uani 1 1 d . . .
H6 H 0.7443 1.0723 0.6642 0.080 Uiso 1 1 calc . . .
C7 C 0.9206(4) 0.8704(4) 0.7203(3) 0.0273(10) Uani 1 1 d . A .
C8 C 0.8928(4) 1.2875(4) 0.7449(4) 0.0307(11) Uani 1 1 d . . .
C9 C 0.8548(5) 1.3658(5) 0.8117(4) 0.0419(14) Uani 1 1 d . A .
C10 C 0.8367(5) 1.4512(4) 0.7996(4) 0.0396(13) Uani 1 1 d . . .
H10 H 0.8090 1.4999 0.8456 0.080 Uiso 1 1 calc . . .
C11 C 0.8602(4) 1.4628(4) 0.7191(4) 0.0266(10) Uani 1 1 d . A .
C12 C 0.9012(5) 1.3873(5) 0.6516(4) 0.0389(13) Uani 1 1 d . . .
H12 H 0.9197 1.3953 0.5978 0.080 Uiso 1 1 calc . . .
C13 C 0.9149(5) 1.3003(5) 0.6637(4) 0.0408(13) Uani 1 1 d . A .
H13 H 0.9395 1.2494 0.6163 0.080 Uiso 1 1 calc . . .
C14 C 0.8335(4) 1.5482(4) 0.6977(4) 0.0260(10) Uani 1 1 d . . .
C15 C 0.6775(4) 0.9570(4) 0.3697(4) 0.0326(11) Uani 1 1 d . B .
C16 C 0.6104(4) 0.8686(4) 0.3898(4) 0.0337(11) Uani 1 1 d . . .
C17 C 0.6575(4) 0.8109(4) 0.4198(4) 0.0360(12) Uani 1 1 d . . .
H17 H 0.6105 0.7528 0.4325 0.080 Uiso 1 1 calc . . .
C18 C 0.7768(4) 0.8410(4) 0.4308(3) 0.0279(10) Uani 1 1 d . . .
C19 C 0.8438(4) 0.9265(4) 0.4089(4) 0.0377(12) Uani 1 1 d . . .
H19 H 0.9223 0.9463 0.4146 0.080 Uiso 1 1 calc . . .
C20 C 0.7953(4) 0.9823(5) 0.3788(4) 0.0405(13) Uani 1 1 d . . .
H20 H 0.8423 1.0384 0.3640 0.080 Uiso 1 1 calc . . .
C21 C 0.8316(4) 0.7851(4) 0.4682(3) 0.0294(11) Uani 1 1 d . . .
C22 C 0.6347(4) 1.0358(4) 0.3550(4) 0.0346(12) Uani 1 1 d . . .
C23 C 0.5628(5) 1.0111(4) 0.2740(4) 0.0426(13) Uani 1 1 d . B .
C24 C 0.5151(5) 1.0858(5) 0.2737(4) 0.0411(13) Uani 1 1 d . . .
H24 H 0.4677 1.0661 0.2184 0.080 Uiso 1 1 calc . . .
C25 C 0.5393(4) 1.1905(4) 0.3572(4) 0.0315(11) Uani 1 1 d . B .
C26 C 0.6198(5) 1.2220(4) 0.4348(4) 0.0425(13) Uani 1 1 d . . .
H26 H 0.6432 1.2950 0.4879 0.080 Uiso 1 1 calc . . .
C27 C 0.6659(5) 1.1462(5) 0.4348(4) 0.0431(13) Uani 1 1 d . B .
H27 H 0.7183 1.1691 0.4884 0.080 Uiso 1 1 calc . . .
C28 C 0.4753(4) 1.2641(4) 0.3630(4) 0.0306(11) Uani 1 1 d . . .
C29 C 0.7623(5) 0.9343(5) 0.8981(4) 0.0445(14) Uani 1 1 d . . .
H29 H 0.7270 0.9504 0.8577 0.080 Uiso 1 1 calc . . .
C30 C 0.8250(6) 0.8460(5) 0.9500(5) 0.0625(19) Uani 1 1 d . . .
H30 H 0.8419 0.7890 0.9537 0.080 Uiso 1 1 calc . . .
C31 C 0.8556(8) 0.9554(6) 1.0231(5) 0.086(3) Uani 1 1 d . . .
H31 H 0.8968 0.9867 1.0846 0.080 Uiso 1 1 calc . . .
C32 C 0.8216(8) 1.1323(5) 1.0402(5) 0.081(2) Uani 1 1 d . . .
H32A H 0.8266 1.1620 0.9950 0.080 Uiso 1 1 calc . . .
H32B H 0.8911 1.1806 1.0893 0.080 Uiso 1 1 calc . . .
C33 C 0.7181(7) 1.1396(6) 1.0871(6) 0.080(2) Uani 1 1 d . C .
H33A H 0.7313 1.1436 1.1492 0.080 Uiso 1 1 calc . . .
H33B H 0.6508 1.0695 1.0475 0.080 Uiso 1 1 calc . . .
C34 C 0.6940(8) 1.2458(7) 1.1012(6) 0.095(3) Uani 1 1 d . . .
C35 C 0.8172(12) 1.3669(14) 1.1613(13) 0.0655(8) Uani 0.50 1 d PU C 1
C35' C 0.7730(12) 1.3554(15) 1.1625(13) 0.0655(8) Uani 0.50 1 d PU C 2
C36 C 0.7740(6) 1.4729(5) 1.3356(4) 0.0590(18) Uani 1 1 d . . .
H36 H 0.7357 1.5113 1.3227 0.080 Uiso 1 1 calc . . .
C37 C 0.8557(5) 1.4149(5) 1.4069(4) 0.0439(14) Uani 1 1 d . . .
H37 H 0.8864 1.4074 1.4558 0.080 Uiso 1 1 calc . . .
C38 C 0.8578(6) 1.3554(5) 1.3136(4) 0.0525(16) Uani 1 1 d . C .
H38 H 0.8877 1.2999 1.2864 0.080 Uiso 1 1 calc . . .
C39 C 0.5387(5) 0.6346(5) 0.8604(5) 0.0550(16) Uani 1 1 d . . .
H39 H 0.5754 0.7093 0.9112 0.080 Uiso 1 1 calc . . .
C40 C 0.4932(7) 0.4856(6) 0.7246(6) 0.077(2) Uani 1 1 d . . .
H40 H 0.4917 0.4361 0.6612 0.080 Uiso 1 1 calc . . .
C41 C 0.4237(7) 0.4548(6) 0.7802(6) 0.074(2) Uani 1 1 d . . .
H41 H 0.3672 0.3819 0.7624 0.080 Uiso 1 1 calc . . .
C42 C 0.4055(6) 0.5556(6) 0.9522(5) 0.0654(19) Uani 1 1 d . . .
H42A H 0.3227 0.5271 0.9375 0.080 Uiso 1 1 calc . . .
H42B H 0.4354 0.6355 1.0024 0.080 Uiso 1 1 calc . . .
C43 C 0.4395(6) 0.4821(9) 0.9884(7) 0.094(3) Uani 1 1 d . . .
H43A H 0.4078 0.4873 1.0450 0.080 Uiso 1 1 calc . . .
H43B H 0.4056 0.4017 0.9391 0.080 Uiso 1 1 calc . . .
H1B H 0.610(4) 0.4854(17) 0.548(4) 0.080 Uiso 1 1 d D . .
H2B H 0.993(2) 0.766(4) 0.530(4) 0.080 Uiso 1 1 d D . .
H1A H 0.595(4) 0.596(4) 0.563(5) 0.080 Uiso 1 1 d D . .
H2A H 1.026(2) 0.762(4) 0.6244(15) 0.080 Uiso 1 1 d D . .

loop_
_atom_site_aniso_label
_atom_site_aniso_U_11
_atom_site_aniso_U_22
_atom_site_aniso_U_33
_atom_site_aniso_U_23
_atom_site_aniso_U_13
_atom_site_aniso_U_12
Ni1 0.0335(3) 0.0216(3) 0.0279(4) 0.0117(3) 0.0047(3) 0.0162(3)
Ni2 0.0346(3) 0.0211(3) 0.0272(3) 0.0134(3) 0.0045(3) 0.0160(3)
O1 0.0337(17) 0.0184(15) 0.0314(19) 0.0119(14) 0.0058(15) 0.0112(14)
O2 0.042(2) 0.0292(18) 0.043(2) 0.0122(17) -0.0077(17) 0.0188(16)
O3 0.049(2) 0.0318(18) 0.034(2) 0.0187(16) 0.0113(17) 0.0282(16)
O4 0.052(2) 0.0370(19) 0.035(2) 0.0263(17) 0.0165(17) 0.0301(17)
N1 0.0598(11) 0.0582(11) 0.0598(12) 0.0290(6) 0.0106(4) 0.0236(6)
O5 0.0598(11) 0.0582(11) 0.0598(12) 0.0290(6) 0.0106(4) 0.0236(6)
O6 0.0598(11) 0.0582(11) 0.0598(12) 0.0290(6) 0.0106(4) 0.0236(6)
N1' 0.0598(11) 0.0582(11) 0.0598(12) 0.0290(6) 0.0106(4) 0.0236(6)
O5' 0.0598(11) 0.0582(11) 0.0598(12) 0.0290(6) 0.0106(4) 0.0236(6)
O6' 0.0598(11) 0.0582(11) 0.0598(12) 0.0290(6) 0.0106(4) 0.0236(6)
N2 0.0665(9) 0.0653(9) 0.0655(9) 0.0316(5) 0.0129(3) 0.0272(4)
O7 0.0665(9) 0.0653(9) 0.0655(9) 0.0316(5) 0.0129(3) 0.0272(4)
O8 0.0665(9) 0.0653(9) 0.0655(9) 0.0316(5) 0.0129(3) 0.0272(4)
N2' 0.0665(9) 0.0653(9) 0.0655(9) 0.0316(5) 0.0129(3) 0.0272(4)
O7' 0.0665(9) 0.0653(9) 0.0655(9) 0.0316(5) 0.0129(3) 0.0272(4)
O8' 0.0665(9) 0.0653(9) 0.0655(9) 0.0316(5) 0.0129(3) 0.0272(4)
O9 0.0375(19) 0.0324(18) 0.036(2) 0.0224(17) 0.0044(16) 0.0175(15)
O10 0.036(2) 0.051(2) 0.075(3) 0.046(2) 0.010(2) 0.0231(18)
O11 0.042(2) 0.0314(19) 0.043(2) 0.0096(18) -0.0055(17) 0.0221(16)
O12 0.042(2) 0.0325(18) 0.038(2) 0.0174(17) -0.0006(17) 0.0233(16)
O13 0.041(2) 0.068(3) 0.125(5) 0.056(3) 0.003(3) 0.011(2)
O14 0.052(3) 0.101(4) 0.172(6) 0.102(4) 0.031(3) 0.046(3)
O15 0.0665(9) 0.0653(9) 0.0655(9) 0.0316(5) 0.0129(3) 0.0272(4)
O16 0.0665(9) 0.0653(9) 0.0655(9) 0.0316(5) 0.0129(3) 0.0272(4)
O15' 0.0665(9) 0.0653(9) 0.0655(9) 0.0316(5) 0.0129(3) 0.0272(4)
O16' 0.0665(9) 0.0653(9) 0.0655(9) 0.0316(5) 0.0129(3) 0.0272(4)
O17 0.0322(17) 0.0206(16) 0.0337(19) 0.0131(15) 0.0021(15) 0.0124(14)
O18 0.0408(19) 0.0350(19) 0.039(2) 0.0215(17) 0.0080(17) 0.0216(16)
N3 0.038(3) 0.061(3) 0.070(4) 0.044(3) 0.004(3) 0.019(3)
N4 0.136(5) 0.056(3) 0.050(4) 0.006(3) -0.025(4) 0.067(4)
N5 0.045(2) 0.029(2) 0.030(2) 0.0125(19) 0.003(2) 0.0176(19)
N6 0.093(4) 0.032(3) 0.035(3) 0.007(2) 0.004(3) 0.029(3)
N7 0.050(3) 0.028(2) 0.031(2) 0.015(2) 0.004(2) 0.018(2)
N8 0.099(4) 0.048(3) 0.036(3) 0.013(3) 0.010(3) 0.043(3)
N9 0.040(2) 0.032(2) 0.034(3) 0.016(2) 0.009(2) 0.017(2)
N10 0.046(3) 0.059(3) 0.043(3) 0.031(3) 0.011(2) 0.010(2)
C1 0.039(3) 0.025(2) 0.041(3) 0.023(2) 0.011(2) 0.018(2)
C2 0.039(3) 0.018(2) 0.054(4) 0.017(2) -0.008(3) 0.006(2)
C3 0.036(3) 0.025(2) 0.047(3) 0.019(2) -0.004(2) 0.013(2)
C4 0.033(2) 0.021(2) 0.027(3) 0.013(2) 0.005(2) 0.013(2)
C5 0.037(3) 0.026(2) 0.040(3) 0.016(2) 0.000(2) 0.012(2)
C6 0.039(3) 0.033(3) 0.053(4) 0.025(3) 0.002(3) 0.019(2)
C7 0.040(3) 0.022(2) 0.026(3) 0.014(2) 0.006(2) 0.016(2)
C8 0.041(3) 0.027(2) 0.038(3) 0.023(2) 0.010(2) 0.020(2)
C9 0.074(4) 0.040(3) 0.042(3) 0.033(3) 0.031(3) 0.037(3)
C10 0.065(4) 0.034(3) 0.042(3) 0.024(3) 0.027(3) 0.036(3)
C11 0.030(2) 0.021(2) 0.035(3) 0.016(2) 0.005(2) 0.015(2)
C12 0.059(3) 0.047(3) 0.042(3) 0.033(3) 0.026(3) 0.038(3)
C13 0.066(4) 0.043(3) 0.043(3) 0.029(3) 0.027(3) 0.042(3)
C14 0.029(2) 0.019(2) 0.032(3) 0.013(2) 0.004(2) 0.0121(19)
C15 0.041(3) 0.029(2) 0.036(3) 0.018(2) 0.001(2) 0.019(2)
C16 0.030(3) 0.036(3) 0.042(3) 0.021(3) 0.005(2) 0.018(2)
C17 0.040(3) 0.029(3) 0.043(3) 0.023(3) 0.005(2) 0.013(2)
C18 0.035(3) 0.027(2) 0.030(3) 0.015(2) 0.007(2) 0.019(2)
C19 0.036(3) 0.041(3) 0.054(4) 0.032(3) 0.013(3) 0.023(2)
C20 0.039(3) 0.044(3) 0.060(4) 0.037(3) 0.014(3) 0.024(3)
C21 0.041(3) 0.029(2) 0.028(3) 0.015(2) 0.006(2) 0.021(2)
C22 0.043(3) 0.030(3) 0.042(3) 0.022(2) 0.005(2) 0.020(2)
C23 0.063(4) 0.034(3) 0.034(3) 0.012(3) 0.001(3) 0.030(3)
C24 0.056(3) 0.039(3) 0.038(3) 0.018(3) -0.002(3) 0.030(3)
C25 0.035(3) 0.030(3) 0.036(3) 0.016(2) 0.007(2) 0.019(2)
C26 0.052(3) 0.029(3) 0.045(3) 0.011(3) -0.005(3) 0.024(2)
C27 0.051(3) 0.037(3) 0.042(3) 0.015(3) -0.007(3) 0.025(3)
C28 0.032(3) 0.023(2) 0.042(3) 0.018(2) 0.004(2) 0.014(2)
C29 0.072(4) 0.033(3) 0.028(3) 0.010(3) 0.007(3) 0.026(3)
C30 0.095(5) 0.044(4) 0.045(4) 0.014(3) -0.015(4) 0.034(4)
C31 0.145(7) 0.050(4) 0.040(4) 0.008(3) -0.034(4) 0.036(4)
C32 0.135(7) 0.034(4) 0.052(5) 0.008(3) 0.010(5) 0.026(4)
C33 0.093(6) 0.042(4) 0.078(6) 0.005(4) 0.005(5) 0.031(4)
C34 0.139(8) 0.061(5) 0.061(5) 0.000(4) -0.020(5) 0.053(5)
C35 0.0665(9) 0.0653(9) 0.0655(9) 0.0316(5) 0.0129(3) 0.0272(4)
C35' 0.0665(9) 0.0653(9) 0.0655(9) 0.0316(5) 0.0129(3) 0.0272(4)
C36 0.107(5) 0.046(3) 0.036(3) 0.012(3) 0.002(4) 0.052(4)
C37 0.063(4) 0.040(3) 0.040(3) 0.019(3) 0.013(3) 0.032(3)
C38 0.083(4) 0.050(4) 0.043(4) 0.022(3) 0.016(3) 0.046(3)
C39 0.058(4) 0.045(3) 0.059(4) 0.024(3) 0.017(3) 0.018(3)
C40 0.087(5) 0.047(4) 0.072(5) 0.023(4) 0.029(5) 0.009(4)
C41 0.084(5) 0.047(4) 0.061(5) 0.024(4) 0.018(4) -0.002(4)
C42 0.064(4) 0.073(5) 0.056(4) 0.032(4) 0.017(4) 0.024(4)
C43 0.068(5) 0.161(9) 0.089(6) 0.093(7) 0.027(5) 0.041(6)

loop_
_atom_type_symbol
_atom_type_description
_atom_type_scat_dispersion_real
_atom_type_scat_dispersion_imag
_atom_type_scat_source
C C 0.0033 0.0016 'International Tables Vol C Tables 4.2.6.8 and 6.1.1.4'
H H 0.0000 0.0000 'International Tables Vol C Tables 4.2.6.8 and 6.1.1.4'
N N 0.0061 0.0033 'International Tables Vol C Tables 4.2.6.8 and 6.1.1.4'
O O 0.0106 0.0060 'International Tables Vol C Tables 4.2.6.8 and 6.1.1.4'
Ni Ni 0.3393 1.1124 'International Tables Vol C Tables 4.2.6.8 and 6.1.1.4'

loop_
_geom_angle_atom_site_label_1
_geom_angle_atom_site_label_2
_geom_angle_atom_site_label_3
_geom_angle
_geom_angle_site_symmetry_1
_geom_angle_site_symmetry_3
_geom_angle_publ_flag
N9 Ni1 N5 94.90(17) . . ?
N9 Ni1 O3 87.87(15) . 1_545 ?
N5 Ni1 O3 92.05(15) . 1_545 ?
N9 Ni1 O12 88.61(15) . 2_676 ?
N5 Ni1 O12 88.94(15) . 2_676 ?
O3 Ni1 O12 176.41(13) 1_545 2_676 ?
N9 Ni1 O1 173.37(15) . . ?
N5 Ni1 O1 91.65(14) . . ?
O3 Ni1 O1 92.91(12) 1_545 . ?
O12 Ni1 O1 90.51(12) 2_676 . ?
N9 Ni1 O17 96.84(15) . . ?
N5 Ni1 O17 167.68(14) . . ?
O3 Ni1 O17 92.09(12) 1_545 . ?
O12 Ni1 O17 87.64(12) 2_676 . ?
O1 Ni1 O17 76.55(12) . . ?
O4 Ni2 N7 88.55(15) 1_545 1_544 ?
O4 Ni2 O9 174.84(14) 1_545 . ?
N7 Ni2 O9 90.66(15) 1_544 . ?
O4 Ni2 O18 90.24(13) 1_545 . ?
N7 Ni2 O18 89.54(15) 1_544 . ?
O9 Ni2 O18 94.86(13) . . ?
O4 Ni2 O17 85.85(13) 1_545 . ?
N7 Ni2 O17 101.41(15) 1_544 . ?
O9 Ni2 O17 89.31(12) . . ?
O18 Ni2 O17 168.25(14) . . ?
O4 Ni2 O1 96.01(13) 1_545 . ?
N7 Ni2 O1 175.44(14) 1_544 . ?
O9 Ni2 O1 84.80(12) . . ?
O18 Ni2 O1 90.39(13) . . ?
O17 Ni2 O1 79.03(12) . . ?
C7 O1 Ni2 124.2(3) . . ?
C7 O1 Ni1 130.2(3) . . ?
Ni2 O1 Ni1 98.32(12) . . ?
C14 O3 Ni1 125.9(3) . 1_565 ?
C14 O4 Ni2 131.6(3) . 1_565 ?
O6 N1 O5 120.2(13) . . ?
O6 N1 C2 117.9(11) . . ?
O5 N1 C2 122.0(11) . . ?
O6' N1' O5' 119.2(12) . . ?
O6' N1' C2 122.9(11) . . ?
O5' N1' C2 118.0(10) . . ?
O7 N2 O8 115.4(14) . . ?
O7 N2 C9 119.6(12) . . ?
O8 N2 C9 123.4(12) . . ?
O7' N2' O8' 113.1(14) . . ?
O7' N2' C9 122.9(13) . . ?
O8' N2' C9 123.7(13) . . ?
C21 O9 Ni2 125.2(3) . . ?
C28 O12 Ni1 130.6(3) . 2_676 ?
Ni2 O17 Ni1 95.43(12) . . ?
Ni2 O17 H1B 113(3) . . ?
Ni1 O17 H1B 127(4) . . ?
Ni2 O17 H1A 119(4) . . ?
Ni1 O17 H1A 96(4) . . ?
H1B O17 H1A 106(3) . . ?
Ni2 O18 H2B 101.7(15) . . ?
Ni2 O18 H2A 104.0(15) . . ?
H2B O18 H2A 100(2) . . ?
O13 N3 O14 122.5(5) . . ?
O13 N3 C16 117.8(5) . . ?
O14 N3 C16 119.6(5) . . ?
O15' N4 O16' 122.5(8) . . ?
O15' N4 O16 114.8(8) . . ?
O16' N4 O16 37.5(5) . . ?
O15' N4 O15 34.0(5) . . ?
O16' N4 O15 107.9(8) . . ?
O16 N4 O15 124.2(7) . . ?
O15' N4 C23 118.0(6) . . ?
O16' N4 C23 118.9(7) . . ?
O16 N4 C23 117.9(7) . . ?
O15 N4 C23 117.8(6) . . ?
C29 N5 C30 104.6(5) . . ?
C29 N5 Ni1 124.5(4) . . ?
C30 N5 Ni1 130.9(4) . . ?
C29 N6 C31 106.5(5) . . ?
C29 N6 C32 125.5(5) . . ?
C31 N6 C32 128.1(6) . . ?
C36 N7 C37 104.4(4) . . ?
C36 N7 Ni2 126.9(3) . 1_566 ?
C37 N7 Ni2 125.7(4) . 1_566 ?
C36 N8 C38 106.7(5) . . ?
C36 N8 C35' 121.0(8) . . ?
C38 N8 C35' 131.9(8) . . ?
C36 N8 C35 131.2(7) . . ?
C38 N8 C35 120.6(7) . . ?
C35' N8 C35 19.8(7) . . ?
C39 N9 C40 104.3(5) . . ?
C39 N9 Ni1 126.0(4) . . ?
C40 N9 Ni1 129.3(4) . . ?
C41 N10 C39 107.1(5) . . ?
C41 N10 C42 126.5(5) . . ?
C39 N10 C42 126.1(6) . . ?
C2 C1 C6 116.3(4) . . ?
C2 C1 C8 125.8(4) . . ?
C6 C1 C8 117.7(4) . . ?
C3 C2 C1 123.1(4) . . ?
C3 C2 N1 117.2(6) . . ?
C1 C2 N1 119.0(6) . . ?
C3 C2 N1' 113.6(6) . . ?
C1 C2 N1' 121.3(6) . . ?
N1 C2 N1' 23.0(6) . . ?
C4 C3 C2 120.0(4) . . ?
C4 C3 H3 120.0 . . ?
C2 C3 H3 120.0 . . ?
C3 C4 C5 117.9(4) . . ?
C3 C4 C7 120.1(4) . . ?
C5 C4 C7 121.9(4) . . ?
C4 C5 C6 121.7(5) . . ?
C4 C5 H5 119.2 . . ?
C6 C5 H5 119.2 . . ?
C5 C6 C1 121.1(5) . . ?
C5 C6 H6 119.5 . . ?
C1 C6 H6 119.5 . . ?
O2 C7 O1 124.9(4) . . ?
O2 C7 C4 118.8(4) . . ?
O1 C7 C4 116.2(4) . . ?
C9 C8 C13 115.7(4) . . ?
C9 C8 C1 126.2(4) . . ?
C13 C8 C1 117.8(4) . . ?
C8 C9 C10 123.7(5) . . ?
C8 C9 N2' 117.7(7) . . ?
C10 C9 N2' 117.4(7) . . ?
C8 C9 N2 118.1(7) . . ?
C10 C9 N2 117.1(7) . . ?
N2' C9 N2 22.3(6) . . ?
C11 C10 C9 119.6(4) . . ?
C11 C10 H10 120.2 . . ?
C9 C10 H10 120.2 . . ?
C10 C11 C12 118.2(4) . . ?
C10 C11 C14 122.1(4) . . ?
C12 C11 C14 119.5(4) . . ?
C13 C12 C11 121.2(4) . . ?
C13 C12 H12 119.4 . . ?
C11 C12 H12 119.4 . . ?
C12 C13 C8 121.6(4) . . ?
C12 C13 H13 119.2 . . ?
C8 C13 H13 119.2 . . ?
O4 C14 O3 127.1(4) . . ?
O4 C14 C11 116.0(4) . . ?
O3 C14 C11 116.9(4) . . ?
C20 C15 C16 116.2(4) . . ?
C20 C15 C22 119.0(4) . . ?
C16 C15 C22 124.1(4) . . ?
C17 C16 C15 122.5(4) . . ?
C17 C16 N3 117.2(4) . . ?
C15 C16 N3 120.2(4) . . ?
C16 C17 C18 119.6(4) . . ?
C16 C17 H17 120.2 . . ?
C18 C17 H17 120.2 . . ?
C19 C18 C17 118.5(4) . . ?
C19 C18 C21 120.3(4) . . ?
C17 C18 C21 121.1(4) . . ?
C20 C19 C18 120.9(4) . . ?
C20 C19 H19 119.5 . . ?
C18 C19 H19 119.5 . . ?
C19 C20 C15 122.2(4) . . ?
C19 C20 H20 118.9 . . ?
C15 C20 H20 118.9 . . ?
O10 C21 O9 124.9(4) . . ?
O10 C21 C18 117.5(4) . . ?
O9 C21 C18 117.6(4) . . ?
C23 C22 C27 116.2(4) . . ?
C23 C22 C15 128.1(5) . . ?
C27 C22 C15 115.6(4) . . ?
C24 C23 C22 122.9(5) . . ?
C24 C23 N4 117.2(5) . . ?
C22 C23 N4 119.9(4) . . ?
C23 C24 C25 119.5(5) . . ?
C23 C24 H24 120.3 . . ?
C25 C24 H24 120.3 . . ?
C26 C25 C24 118.3(4) . . ?
C26 C25 C28 121.5(4) . . ?
C24 C25 C28 120.2(4) . . ?
C25 C26 C27 121.4(5) . . ?
C25 C26 H26 119.3 . . ?
C27 C26 H26 119.3 . . ?
C26 C27 C22 121.2(5) . . ?
C26 C27 H27 119.4 . . ?
C22 C27 H27 119.4 . . ?
O12 C28 O11 125.9(4) . . ?
O12 C28 C25 117.9(4) . . ?
O11 C28 C25 116.0(4) . . ?
N6 C29 N5 112.9(5) . . ?
N6 C29 H29 123.6 . . ?
N5 C29 H29 123.6 . . ?
N5 C30 C31 109.8(5) . . ?
N5 C30 H30 125.1 . . ?
C31 C30 H30 125.1 . . ?
C30 C31 N6 106.3(6) . . ?
C30 C31 H31 126.9 . . ?
N6 C31 H31 126.9 . . ?
N6 C32 C33 112.2(6) . . ?
N6 C32 H32A 109.2 . . ?
C33 C32 H32A 109.2 . . ?
N6 C32 H32B 109.2 . . ?
C33 C32 H32B 109.2 . . ?
H32A C32 H32B 107.9 . . ?
C32 C33 C34 113.5(7) . . ?
C32 C33 H33A 108.9 . . ?
C34 C33 H33A 108.9 . . ?
C32 C33 H33B 108.9 . . ?
C34 C33 H33B 108.9 . . ?
H33A C33 H33B 107.7 . . ?
C35' C34 C33 119.6(10) . . ?
C35' C34 C35 15.6(9) . . ?
C33 C34 C35 108.2(8) . . ?
N8 C35 C34 99.8(9) . . ?
C34 C35' N8 121.0(13) . . ?
N7 C36 N8 112.1(5) . . ?
N7 C36 H36 124.0 . . ?
N8 C36 H36 124.0 . . ?
C38 C37 N7 111.7(5) . . ?
C38 C37 H37 124.2 . . ?
N7 C37 H37 124.2 . . ?
C37 C38 N8 105.2(5) . . ?
C37 C38 H38 127.4 . . ?
N8 C38 H38 127.4 . . ?
N9 C39 N10 111.5(6) . . ?
N9 C39 H39 124.3 . . ?
N10 C39 H39 124.3 . . ?
C41 C40 N9 110.4(6) . . ?
C41 C40 H40 124.8 . . ?
N9 C40 H40 124.8 . . ?
N10 C41 C40 106.8(6) . . ?
N10 C41 H41 126.6 . . ?
C40 C41 H41 126.6 . . ?
N10 C42 C43 110.5(6) . . ?
N10 C42 H42A 109.6 . . ?
C43 C42 H42A 109.6 . . ?
N10 C42 H42B 109.6 . . ?
C43 C42 H42B 109.6 . . ?
H42A C42 H42B 108.1 . . ?
C43 C43 C42 113.5(9) 2_667 . ?
C43 C43 H43A 108.9 2_667 . ?
C42 C43 H43A 108.9 . . ?
C43 C43 H43B 108.9 2_667 . ?
C42 C43 H43B 108.9 . . ?
H43A C43 H43B 107.7 . . ?

loop_
_geom_bond_atom_site_label_1
_geom_bond_atom_site_label_2
_geom_bond_distance
_geom_bond_site_symmetry_2
_geom_bond_publ_flag
Ni1 N9 2.042(4) . ?
Ni1 N5 2.065(4) . ?
Ni1 O3 2.068(3) 1_545 ?
Ni1 O12 2.114(3) 2_676 ?
Ni1 O1 2.127(3) . ?
Ni1 O17 2.225(3) . ?
Ni2 O4 2.045(3) 1_545 ?
Ni2 N7 2.067(4) 1_544 ?
Ni2 O9 2.072(3) . ?
Ni2 O18 2.098(3) . ?
Ni2 O17 2.118(3) . ?
Ni2 O1 2.120(3) . ?
O1 C7 1.293(5) . ?
O2 C7 1.243(5) . ?
O3 C14 1.270(5) . ?
O3 Ni1 2.068(3) 1_565 ?
O4 C14 1.262(5) . ?
O4 Ni2 2.045(3) 1_565 ?
N1 O6 1.199(14) . ?
N1 O5 1.217(14) . ?
N1 C2 1.494(14) . ?
N1' O6' 1.195(14) . ?
N1' O5' 1.214(14) . ?
N1' C2 1.502(13) . ?
N2 O7 1.176(15) . ?
N2 O8 1.194(15) . ?
N2 C9 1.526(15) . ?
N2' O7' 1.142(14) . ?
N2' O8' 1.143(15) . ?
N2' C9 1.472(15) . ?
O9 C21 1.281(5) . ?
O10 C21 1.243(6) . ?
O11 C28 1.269(6) . ?
O12 C28 1.252(6) . ?
O12 Ni1 2.114(3) 2_676 ?
O13 N3 1.221(6) . ?
O14 N3 1.230(6) . ?
O15 N4 1.316(11) . ?
O16 N4 1.256(10) . ?
O15' N4 1.220(10) . ?
O16' N4 1.249(10) . ?
O17 H1B 0.976(19) . ?
O17 H1A 0.980(19) . ?
O18 H2B 1.037(19) . ?
O18 H2A 1.012(19) . ?
N3 C16 1.475(6) . ?
N4 C23 1.470(7) . ?
N5 C29 1.325(6) . ?
N5 C30 1.354(7) . ?
N6 C29 1.317(7) . ?
N6 C31 1.365(8) . ?
N6 C32 1.511(8) . ?
N7 C36 1.299(7) . ?
N7 C37 1.371(6) . ?
N7 Ni2 2.067(4) 1_566 ?
N8 C36 1.363(7) . ?
N8 C38 1.367(7) . ?
N8 C35' 1.503(18) . ?
N8 C35 1.567(18) . ?
N9 C39 1.326(7) . ?
N9 C40 1.356(8) . ?
N10 C41 1.332(8) . ?
N10 C39 1.347(7) . ?
N10 C42 1.481(8) . ?
C1 C2 1.395(7) . ?
C1 C6 1.399(7) . ?
C1 C8 1.511(6) . ?
C2 C3 1.394(6) . ?
C3 C4 1.390(6) . ?
C3 H3 0.9300 . ?
C4 C5 1.393(6) . ?
C4 C7 1.522(6) . ?
C5 C6 1.397(6) . ?
C5 H5 0.9300 . ?
C6 H6 0.9300 . ?
C8 C9 1.390(7) . ?
C8 C13 1.394(7) . ?
C9 C10 1.397(6) . ?
C10 C11 1.379(7) . ?
C10 H10 0.9300 . ?
C11 C12 1.398(6) . ?
C11 C14 1.530(6) . ?
C12 C13 1.393(6) . ?
C12 H12 0.9300 . ?
C13 H13 0.9300 . ?
C15 C20 1.406(7) . ?
C15 C16 1.407(7) . ?
C15 C22 1.503(6) . ?
C16 C17 1.394(6) . ?
C17 C18 1.413(7) . ?
C17 H17 0.9300 . ?
C18 C19 1.392(6) . ?
C18 C21 1.508(6) . ?
C19 C20 1.384(6) . ?
C19 H19 0.9300 . ?
C20 H20 0.9300 . ?
C22 C23 1.402(7) . ?
C22 C27 1.409(7) . ?
C23 C24 1.398(7) . ?
C24 C25 1.401(7) . ?
C24 H24 0.9300 . ?
C25 C26 1.390(7) . ?
C25 C28 1.512(6) . ?
C26 C27 1.396(7) . ?
C26 H26 0.9300 . ?
C27 H27 0.9300 . ?
C29 H29 0.9300 . ?
C30 C31 1.361(9) . ?
C30 H30 0.9300 . ?
C31 H31 0.9300 . ?
C32 C33 1.535(11) . ?
C32 H32A 0.9700 . ?
C32 H32B 0.9700 . ?
C33 C34 1.559(10) . ?
C33 H33A 0.9700 . ?
C33 H33B 0.9700 . ?
C34 C35' 1.372(18) . ?
C34 C35 1.703(18) . ?
C36 H36 0.9300 . ?
C37 C38 1.344(8) . ?
C37 H37 0.9300 . ?
C38 H38 0.9300 . ?
C39 H39 0.9300 . ?
C40 C41 1.351(9) . ?
C40 H40 0.9300 . ?
C41 H41 0.9300 . ?
C42 C43 1.564(11) . ?
C42 H42A 0.9700 . ?
C42 H42B 0.9700 . ?
C43 C43 1.428(15) 2_667 ?
C43 H43A 0.9700 . ?
C43 H43B 0.9700 . ?

loop_
_geom_hbond_atom_site_label_D
_geom_hbond_atom_site_label_H
_geom_hbond_atom_site_label_A
_geom_hbond_distance_DH
_geom_hbond_distance_HA
_geom_hbond_distance_DA
_geom_hbond_angle_DHA
_geom_hbond_site_symmetry_A
O17 H1B O11 0.976(19) 1.92(4) 2.780(5) 145(5) 1_545
O18 H2B O10 1.037(19) 1.62(2) 2.603(4) 156(2) .
O17 H1A O11 0.980(19) 1.59(2) 2.561(4) 171(6) 2_676
O17 H1A O12 0.980(19) 2.52(6) 3.005(4) 110(4) 2_676
O18 H2A O2 1.012(19) 1.94(3) 2.846(5) 148(4) .
O18 H2A O1 1.012(19) 2.72(3) 2.993(4) 95.9(19) .
